data_7000305
loop_
_publ_author_name
'Kotsapa, Eleni'
'Weller, Mark T.'

_publ_section_title
;
 [NH4]12[(MoO2)2O(HPO4)2]4[PO4]X, X = Cl, Br---new porous layer
 molybdenophosphates with embedded multiple anionic and cationic guests
;
_journal_issue 3
_journal_name_full 'Dalton Transactions'
_journal_page_first 418
_journal_page_last 420
_journal_paper_doi 10.1039/b817406g
_journal_year 2009
_chemical_formula_sum 'Cl H56 Mo8 N12 O56 P9'
_chemical_formula_weight 2202.27
_chemical_name_systematic
;
?
;
_space_group_IT_number 81
_symmetry_cell_setting tetragonal
_symmetry_space_group_name_Hall 'P -4'
_symmetry_space_group_name_H-M 'P -4'
_atom_sites_solution_hydrogens geom
_atom_sites_solution_primary direct
_atom_sites_solution_secondary difmap
_audit_creation_method SHELXL-97
_cell_angle_alpha 90.00
_cell_angle_beta 90.00
_cell_angle_gamma 90.00
_cell_formula_units_Z 1
_cell_length_a 9.71480(10)
_cell_length_b 9.71480(10)
_cell_length_c 14.5615(3)
_cell_measurement_reflns_used 7230
_cell_measurement_temperature 120(2)
_cell_measurement_theta_max 27.48
_cell_measurement_theta_min 2.91
_cell_volume 1374.28(3)
_computing_cell_refinement 'DENZO (Otwinowski & Minor, 1997) & COLLECT (Hooft, R.W.W., 1998)'
_computing_data_collection 'COLLECT (Hooft, R.W.W., 1998)'
_computing_data_reduction 'DENZO (Otwinowski & Minor, 1997) & COLLECT (Hooft, R.W.W., 1998)'
_computing_structure_refinement 'SHELXL-97 (Sheldrick, 1997)'
_computing_structure_solution 'SHELXS-97 (Sheldrick, 1990)'
_diffrn_ambient_temperature 120(2)
_diffrn_measured_fraction_theta_full 0.996
_diffrn_measured_fraction_theta_max 0.996
_diffrn_measurement_device_type 'Bruker-Nonius APEX II CCD camera on \k-goniostat'
_diffrn_measurement_method '\f & \w scans'
_diffrn_radiation_monochromator '10cm confocal mirrors'
_diffrn_radiation_source 'Bruker-Nonius FR591 rotating anode'
_diffrn_radiation_type MoK\a
_diffrn_radiation_wavelength 0.71073
_diffrn_reflns_av_R_equivalents 0.0359
_diffrn_reflns_av_sigmaI/netI 0.0393
_diffrn_reflns_limit_h_max 10
_diffrn_reflns_limit_h_min -12
_diffrn_reflns_limit_k_max 12
_diffrn_reflns_limit_k_min -11
_diffrn_reflns_limit_l_max 18
_diffrn_reflns_limit_l_min -18
_diffrn_reflns_number 10374
_diffrn_reflns_theta_full 27.49
_diffrn_reflns_theta_max 27.49
_diffrn_reflns_theta_min 3.28
_exptl_absorpt_coefficient_mu 2.216
_exptl_absorpt_correction_T_max 0.957
_exptl_absorpt_correction_T_min 0.797
_exptl_absorpt_correction_type multi-scan
_exptl_absorpt_process_details 'SADABS 2007/2 (Sheldrick, G.M., 2007)'
_exptl_crystal_colour colourless
_exptl_crystal_density_diffrn 2.661
_exptl_crystal_density_method 'not measured'
_exptl_crystal_description plate
_exptl_crystal_F_000 1076
_exptl_crystal_size_max 0.06
_exptl_crystal_size_mid 0.06
_exptl_crystal_size_min 0.02
_refine_diff_density_max 1.406
_refine_diff_density_min -0.661
_refine_diff_density_rms 0.129
_refine_ls_abs_structure_details 'Flack H D (1983), Acta Cryst. A39, 876-881'
_refine_ls_abs_structure_Flack 0.07(4)
_refine_ls_extinction_coef 0.0019(4)
_refine_ls_extinction_expression Fc^*^=kFc[1+0.001xFc^2^\l^3^/sin(2\q)]^-1/4^
_refine_ls_extinction_method SHELXL
_refine_ls_goodness_of_fit_ref 1.133
_refine_ls_hydrogen_treatment mixed
_refine_ls_matrix_type full
_refine_ls_number_parameters 241
_refine_ls_number_reflns 3113
_refine_ls_number_restraints 28
_refine_ls_restrained_S_all 1.130
_refine_ls_R_factor_all 0.0267
_refine_ls_R_factor_gt 0.0264
_refine_ls_shift/su_max 0.000
_refine_ls_shift/su_mean 0.000
_refine_ls_structure_factor_coef Fsqd
_refine_ls_weighting_details 'calc w=1/[\s^2^(Fo^2^)+(0.0000P)^2^+4.7505P] where P=(Fo^2^+2Fc^2^)/3'
_refine_ls_weighting_scheme calc
_refine_ls_wR_factor_gt 0.0627
_refine_ls_wR_factor_ref 0.0628
_reflns_number_gt 3090
_reflns_number_total 3113
_reflns_threshold_expression >2sigma(I)
_cod_data_source_file B817406g.txt
_cod_data_source_block h0032
_cod_original_formula_sum 'Cl H56 Mo8 N12 O56 P9 '
_cod_database_code 7000305

loop_
_symmetry_equiv_pos_as_xyz
'x, y, z'
'-x, -y, z'
'y, -x, -z'
'-y, x, -z'

loop_
_atom_site_label
_atom_site_type_symbol
_atom_site_fract_x
_atom_site_fract_y
_atom_site_fract_z
_atom_site_U_iso_or_equiv
_atom_site_adp_type
_atom_site_occupancy
_atom_site_symmetry_multiplicity
_atom_site_calc_flag
_atom_site_refinement_flags
_atom_site_disorder_assembly
_atom_site_disorder_group
Mo1 Mo 0.12187(4) 0.35248(4) 0.19335(2) 0.01016(10) Uani 1 1 d . . .
Mo2 Mo 0.62884(4) 0.14217(4) 0.16153(2) 0.00907(10) Uani 1 1 d . . .
P1 P 0.65095(11) 0.86025(11) 0.29970(7) 0.0083(2) Uani 1 1 d . . .
P2 P 0.82013(11) 0.35279(12) 0.30624(8) 0.0101(2) Uani 1 1 d . . .
P3 P 0.5000 0.5000 0.5000 0.0146(5) Uani 1 4 d S . .
Cl Cl 0.0000 0.0000 0.5000 0.0365(7) Uani 1 4 d S . .
O1 O 0.5000 0.0000 0.1258(3) 0.0115(9) Uani 1 2 d S . .
O2 O 0.0000 0.5000 0.1611(3) 0.0115(9) Uani 1 2 d S . .
O3 O 0.5783(4) 0.2581(4) 0.0800(3) 0.0194(8) Uani 1 1 d . . .
O4 O 0.2648(3) 0.3997(4) 0.1324(2) 0.0173(7) Uani 1 1 d . . .
O5 O 0.7738(4) 0.0726(4) 0.1129(3) 0.0223(8) Uani 1 1 d . . .
O6 O 0.0529(4) 0.2301(4) 0.1229(3) 0.0214(8) Uani 1 1 d . . .
O7 O 0.4663(4) 0.2084(3) 0.2483(2) 0.0147(7) Uani 1 1 d . . .
O8 O 0.6662(3) 0.0135(3) 0.2829(2) 0.0160(7) Uani 1 1 d . . .
O9 O 0.7857(3) 0.7855(4) 0.2774(3) 0.0169(8) Uani 1 1 d . . .
O10 O 0.1881(3) 0.4915(3) 0.3031(2) 0.0144(7) Uani 1 1 d . . .
O11 O 0.9668(3) 0.3004(3) 0.2980(3) 0.0147(7) Uani 1 1 d . . .
O12 O 0.7286(4) 0.2921(4) 0.2299(3) 0.0182(7) Uani 1 1 d . . .
O13 O 0.5231(4) 0.3718(5) 0.4408(3) 0.0350(11) Uani 1 1 d . . .
O14 O 0.6275(4) 0.8446(4) 0.4054(2) 0.0188(7) Uani 1 1 d D . .
H14 H 0.587(7) 0.774(6) 0.413(5) 0.028 Uiso 1 1 d D . .
O15 O 0.7660(4) 0.3027(4) 0.4004(3) 0.0204(8) Uani 1 1 d D . .
H15 H 0.724(7) 0.347(7) 0.437(4) 0.031 Uiso 1 1 d D . .
N1 N 0.0000 0.0000 0.2561(7) 0.0320(19) Uani 1 2 d SD . .
H1A H 0.074(5) 0.006(7) 0.224(4) 0.038 Uiso 1 1 d D . .
H1B H 0.006(6) 0.060(5) 0.299(3) 0.038 Uiso 1 1 d D . .
N2 N 0.5000 0.5000 0.2369(5) 0.0135(11) Uani 1 2 d SD . .
H2A H 0.514(5) 0.453(5) 0.285(2) 0.016 Uiso 1 1 d D . .
H2B H 0.571(4) 0.498(6) 0.203(3) 0.016 Uiso 1 1 d D . .
N3 N 0.6825(5) 0.0868(5) 0.5224(3) 0.0241(10) Uani 1 1 d D . .
H3A H 0.647(5) 0.028(4) 0.486(3) 0.029 Uiso 1 1 d D . .
H3B H 0.760(3) 0.112(5) 0.502(3) 0.029 Uiso 1 1 d D . .
H3C H 0.628(4) 0.157(4) 0.526(3) 0.029 Uiso 1 1 d D . .
H3D H 0.691(5) 0.051(5) 0.575(2) 0.029 Uiso 1 1 d D . .
N4 N 0.8348(5) 0.3249(6) 0.9993(3) 0.0319(13) Uani 1 1 d D . .
H4A H 0.872(5) 0.256(4) 1.021(3) 0.038 Uiso 1 1 d D . .
H4B H 0.838(6) 0.390(4) 1.042(3) 0.038 Uiso 1 1 d D . .
H4C H 0.882(4) 0.359(5) 0.955(3) 0.038 Uiso 1 1 d D . .
H4D H 0.753(3) 0.318(5) 0.983(3) 0.038 Uiso 1 1 d D . .

loop_
_atom_site_aniso_label
_atom_site_aniso_U_11
_atom_site_aniso_U_22
_atom_site_aniso_U_33
_atom_site_aniso_U_23
_atom_site_aniso_U_13
_atom_site_aniso_U_12
Mo1 0.00908(19) 0.00955(19) 0.01185(17) -0.00065(15) -0.00014(15) 0.00296(14)
Mo2 0.0086(2) 0.00833(19) 0.01028(17) 0.00014(14) 0.00089(14) -0.00195(14)
P1 0.0073(5) 0.0069(5) 0.0106(4) 0.0012(5) 0.0009(4) 0.0007(4)
P2 0.0100(5) 0.0097(5) 0.0106(5) 0.0005(5) 0.0001(4) -0.0031(4)
P3 0.0170(7) 0.0170(7) 0.0097(11) 0.000 0.000 0.000
Cl 0.0240(8) 0.0240(8) 0.062(2) 0.000 0.000 0.000
O1 0.015(2) 0.012(2) 0.008(2) 0.000 0.000 -0.0021(18)
O2 0.014(2) 0.011(2) 0.010(2) 0.000 0.000 0.0020(17)
O3 0.0207(18) 0.0154(17) 0.0221(18) 0.0052(15) -0.0044(15) -0.0037(14)
O4 0.0104(16) 0.0244(19) 0.0172(17) -0.0006(14) 0.0022(14) 0.0026(13)
O5 0.0135(18) 0.0175(18) 0.036(2) -0.0053(16) 0.0114(16) -0.0028(14)
O6 0.027(2) 0.0130(17) 0.0241(19) -0.0049(15) -0.0071(16) 0.0061(14)
O7 0.0144(17) 0.0104(16) 0.0194(18) -0.0011(14) 0.0077(14) -0.0005(13)
O8 0.0178(17) 0.0098(15) 0.0203(19) 0.0007(13) -0.0038(14) -0.0003(13)
O9 0.0107(16) 0.0145(17) 0.0254(19) -0.0026(14) 0.0035(14) 0.0036(13)
O10 0.0149(16) 0.0131(16) 0.0151(16) -0.0015(14) -0.0021(14) 0.0014(12)
O11 0.0106(16) 0.0107(15) 0.0228(18) 0.0051(14) 0.0001(15) -0.0011(12)
O12 0.0157(17) 0.0174(18) 0.0214(18) 0.0004(15) -0.0057(15) -0.0073(14)
O13 0.018(2) 0.048(3) 0.039(2) -0.030(2) 0.0118(18) -0.0122(19)
O14 0.032(2) 0.0156(19) 0.0090(14) 0.0028(14) 0.0016(15) 0.0009(17)
O15 0.028(2) 0.0153(18) 0.0183(18) 0.0017(14) 0.0047(16) -0.0022(15)
N1 0.018(4) 0.009(3) 0.068(6) 0.000 0.000 -0.002(3)
N2 0.007(3) 0.011(3) 0.022(3) 0.000 0.000 0.001(2)
N3 0.030(3) 0.021(2) 0.021(2) 0.004(2) -0.003(2) -0.0035(18)
N4 0.019(2) 0.053(3) 0.023(2) 0.015(2) -0.002(2) -0.014(2)

loop_
_atom_type_symbol
_atom_type_description
_atom_type_scat_dispersion_real
_atom_type_scat_dispersion_imag
_atom_type_scat_source
O O 0.0106 0.0060 'International Tables Vol C Tables 4.2.6.8 and 6.1.1.4'
P P 0.1023 0.0942 'International Tables Vol C Tables 4.2.6.8 and 6.1.1.4'
Mo Mo -1.6832 0.6857 'International Tables Vol C Tables 4.2.6.8 and 6.1.1.4'
N N 0.0061 0.0033 'International Tables Vol C Tables 4.2.6.8 and 6.1.1.4'
H H 0.0000 0.0000 'International Tables Vol C Tables 4.2.6.8 and 6.1.1.4'
Cl Cl 0.1484 0.1585 'International Tables Vol C Tables 4.2.6.8 and 6.1.1.4'

loop_
_geom_angle_atom_site_label_1
_geom_angle_atom_site_label_2
_geom_angle_atom_site_label_3
_geom_angle
_geom_angle_site_symmetry_1
_geom_angle_site_symmetry_3
_geom_angle_publ_flag
O6 Mo1 O4 101.15(18) . . ?
O6 Mo1 O2 97.54(15) . . ?
O4 Mo1 O2 100.02(14) . . ?
O6 Mo1 O9 94.38(16) . 2_665 ?
O4 Mo1 O9 97.51(16) . 2_665 ?
O2 Mo1 O9 156.43(17) . 2_665 ?
O6 Mo1 O10 169.62(17) . . ?
O4 Mo1 O10 88.56(15) . . ?
O2 Mo1 O10 84.20(14) . . ?
O9 Mo1 O10 80.61(13) 2_665 . ?
O6 Mo1 O11 89.27(17) . 1_455 ?
O4 Mo1 O11 167.45(15) . 1_455 ?
O2 Mo1 O11 85.35(13) . 1_455 ?
O9 Mo1 O11 74.51(13) 2_665 1_455 ?
O10 Mo1 O11 80.65(13) . 1_455 ?
O3 Mo2 O5 102.05(19) . . ?
O3 Mo2 O1 95.58(15) . . ?
O5 Mo2 O1 97.98(13) . . ?
O3 Mo2 O12 90.32(16) . . ?
O5 Mo2 O12 95.39(16) . . ?
O1 Mo2 O12 163.91(15) . . ?
O3 Mo2 O7 90.00(16) . . ?
O5 Mo2 O7 167.49(17) . . ?
O1 Mo2 O7 83.99(13) . . ?
O12 Mo2 O7 81.04(15) . . ?
O3 Mo2 O8 169.24(16) . . ?
O5 Mo2 O8 88.42(17) . . ?
O1 Mo2 O8 85.26(14) . . ?
O12 Mo2 O8 86.21(14) . . ?
O7 Mo2 O8 79.40(13) . . ?
O8 P1 O7 115.20(19) 1_565 2_665 ?
O8 P1 O9 110.4(2) 1_565 . ?
O7 P1 O9 109.2(2) 2_665 . ?
O8 P1 O14 105.6(2) 1_565 . ?
O7 P1 O14 109.5(2) 2_665 . ?
O9 P1 O14 106.7(2) . . ?
O10 P2 O11 112.45(18) 2_665 . ?
O10 P2 O12 109.3(2) 2_665 . ?
O11 P2 O12 110.9(2) . . ?
O10 P2 O15 108.8(2) 2_665 . ?
O11 P2 O15 106.5(2) . . ?
O12 P2 O15 108.8(2) . . ?
O13 P3 O13 111.5(4) 4_656 3_566 ?
O13 P3 O13 108.48(19) 4_656 . ?
O13 P3 O13 108.48(19) 3_566 . ?
O13 P3 O13 108.48(19) 4_656 2_665 ?
O13 P3 O13 108.48(19) 3_566 2_665 ?
O13 P3 O13 111.5(4) . 2_665 ?
Mo2 O1 Mo2 148.8(3) 2_655 . ?
Mo1 O2 Mo1 151.7(3) 2_565 . ?
P1 O7 Mo2 136.0(2) 2_665 . ?
P1 O8 Mo2 132.3(2) 1_545 . ?
P1 O9 Mo1 145.2(2) . 2_665 ?
P2 O10 Mo1 128.5(2) 2_665 . ?
P2 O11 Mo1 128.3(2) . 1_655 ?
P2 O12 Mo2 155.7(2) . . ?
P1 O14 H14 107(5) . . ?
P2 O15 H15 127(5) . . ?
H1A N1 H1B 107(3) . . ?
H2A N2 H2B 110(3) . . ?
H3A N3 H3B 109(3) . . ?
H3A N3 H3C 109(3) . . ?
H3B N3 H3C 110(3) . . ?
H3A N3 H3D 109(3) . . ?
H3B N3 H3D 111(3) . . ?
H3C N3 H3D 109(3) . . ?
H4A N4 H4B 107(3) . . ?
H4A N4 H4C 112(3) . . ?
H4B N4 H4C 103(3) . . ?
H4A N4 H4D 117(3) . . ?
H4B N4 H4D 107(3) . . ?
H4C N4 H4D 109(3) . . ?

loop_
_geom_bond_atom_site_label_1
_geom_bond_atom_site_label_2
_geom_bond_distance
_geom_bond_site_symmetry_2
_geom_bond_publ_flag
Mo1 O6 1.707(4) . ?
Mo1 O4 1.711(3) . ?
Mo1 O2 1.9172(12) . ?
Mo1 O9 2.025(3) 2_665 ?
Mo1 O10 2.189(3) . ?
Mo1 O11 2.202(3) 1_455 ?
Mo2 O3 1.709(3) . ?
Mo2 O5 1.715(3) . ?
Mo2 O1 1.9353(13) . ?
Mo2 O12 2.013(3) . ?
Mo2 O7 2.123(3) . ?
Mo2 O8 2.195(3) . ?
P1 O8 1.516(4) 1_565 ?
P1 O7 1.517(4) 2_665 ?
P1 O9 1.532(3) . ?
P1 O14 1.564(3) . ?
P2 O10 1.516(3) 2_665 ?
P2 O11 1.518(3) . ?
P2 O12 1.540(4) . ?
P2 O15 1.547(4) . ?
P3 O13 1.531(4) 4_656 ?
P3 O13 1.531(4) 3_566 ?
P3 O13 1.531(4) . ?
P3 O13 1.531(4) 2_665 ?
O1 Mo2 1.9353(13) 2_655 ?
O2 Mo1 1.9172(12) 2_565 ?
O7 P1 1.517(3) 2_665 ?
O8 P1 1.516(4) 1_545 ?
O9 Mo1 2.025(3) 2_665 ?
O10 P2 1.516(3) 2_665 ?
O11 Mo1 2.202(3) 1_655 ?
O14 H14 0.80(5) . ?
O15 H15 0.80(5) . ?
N1 H1A 0.86(2) . ?
N1 H1B 0.86(2) . ?
N2 H2A 0.84(2) . ?
N2 H2B 0.85(2) . ?
N3 H3A 0.85(2) . ?
N3 H3B 0.84(2) . ?
N3 H3C 0.87(2) . ?
N3 H3D 0.85(2) . ?
N4 H4A 0.83(2) . ?
N4 H4B 0.89(2) . ?
N4 H4C 0.86(2) . ?
N4 H4D 0.83(2) . ?
